data_7212628
loop_
_publ_author_name
'Ling, Irene'
'Alias, Yatimah'
'Sobolev, Alexandre N.'
'Raston, Colin L.'

_publ_section_title
;
 Hirshfeld surface analysis of phosphonium salts
;
_journal_issue 12
_journal_name_full CrystEngComm
_journal_page_first 4321
_journal_paper_doi 10.1039/c002832k
_journal_volume 12
_journal_year 2010
_chemical_absolute_configuration ad
_chemical_formula_moiety 'C24 H20 P, C2 N3'
_chemical_formula_sum 'C26 H20 N3 P'
_chemical_formula_weight 405.42
_chemical_name_systematic
;
?
;
_space_group_IT_number 82
_symmetry_cell_setting tetragonal
_symmetry_Int_Tables_number 82
_symmetry_space_group_name_Hall 'I -4'
_symmetry_space_group_name_H-M 'I -4'
_atom_sites_solution_hydrogens geom
_atom_sites_solution_primary direct
_atom_sites_solution_secondary difmap
_audit_creation_method SHELXL-97
_cell_angle_alpha 90.0
_cell_angle_beta 90.0
_cell_angle_gamma 90.0
_cell_formula_units_Z 8
_cell_length_a 16.946(2)
_cell_length_b 16.946
_cell_length_c 14.303(2)
_cell_measurement_reflns_used 20612
_cell_measurement_temperature 100(2)
_cell_measurement_theta_max 32.26
_cell_measurement_theta_min 2.83
_cell_volume 4107.3(8)
_computing_cell_refinement
;
CrysAlis RED, Oxford Diffraction Ltd.,
Version 1.171.32.29 (release 10-06-2008 CrysAlis171 .NET)
(compiled Jun 10 2008,16:49:55)
;
_computing_data_collection
;
CrysAlis RED, Oxford Diffraction Ltd.,
Version 1.171.32.29 (release 10-06-2008 CrysAlis171 .NET)
(compiled Jun 10 2008,16:49:55)
;
_computing_data_reduction
;
CrysAlis RED, Oxford Diffraction Ltd.,
Version 1.171.32.29 (release 10-06-2008 CrysAlis171 .NET)
(compiled Jun 10 2008,16:49:55)
;
_computing_molecular_graphics 'X-Seed 2.0 (Barbour, 2001)'
_computing_publication_material 'SHELXL-97 (Sheldrick, 2008)'
_computing_structure_refinement 'SHELXL-97 (Sheldrick, 2008)'
_computing_structure_solution 'SHELXS-97 (Sheldrick, 2008)'
_diffrn_ambient_temperature 100(2)
_diffrn_detector_area_resol_mean 16.0009
_diffrn_measured_fraction_theta_full 0.999
_diffrn_measured_fraction_theta_max 0.969
_diffrn_measurement_device_type 'Oxford Diffraction Xcalibur-S, Sapphire CCD'
_diffrn_measurement_method '\w scans'
_diffrn_radiation_monochromator graphite
_diffrn_radiation_source 'Enhance (Mo) X-ray Source'
_diffrn_radiation_type MoK\a
_diffrn_radiation_wavelength 0.71073
_diffrn_reflns_av_R_equivalents 0.0634
_diffrn_reflns_av_sigmaI/netI 0.0446
_diffrn_reflns_limit_h_max 25
_diffrn_reflns_limit_h_min -25
_diffrn_reflns_limit_k_max 24
_diffrn_reflns_limit_k_min -24
_diffrn_reflns_limit_l_max 21
_diffrn_reflns_limit_l_min -20
_diffrn_reflns_number 54064
_diffrn_reflns_theta_full 30.00
_diffrn_reflns_theta_max 32.34
_diffrn_reflns_theta_min 2.85
_exptl_absorpt_coefficient_mu 0.152
_exptl_absorpt_correction_T_max 1.00000
_exptl_absorpt_correction_T_min 0.96978
_exptl_absorpt_correction_type multi-scan
_exptl_absorpt_process_details
;
CrysAlis RED, Oxford Diffraction Ltd.,
Version 1.171.32.29 (release 10-06-2008 CrysAlis171 .NET)
(compiled Jun 10 2008,16:49:55)
Empirical absorption correction using spherical harmonics,
implemented in SCALE3 ABSPACK scaling algorithm.
;
_exptl_crystal_colour colorless
_exptl_crystal_density_diffrn 1.311
_exptl_crystal_density_meas ?
_exptl_crystal_description prism
_exptl_crystal_F_000 1696
_exptl_crystal_size_max 0.28
_exptl_crystal_size_mid 0.24
_exptl_crystal_size_min 0.21
_refine_diff_density_max 0.397
_refine_diff_density_min -0.192
_refine_diff_density_rms 0.054
_refine_ls_abs_structure_details 'Flack H D (1983), Acta Cryst. A39, 876-881'
_refine_ls_abs_structure_Flack -0.01(7)
_refine_ls_extinction_method none
_refine_ls_goodness_of_fit_ref 1.000
_refine_ls_hydrogen_treatment constr
_refine_ls_matrix_type full
_refine_ls_number_parameters 270
_refine_ls_number_reflns 7020
_refine_ls_number_restraints 0
_refine_ls_restrained_S_all 1.000
_refine_ls_R_factor_all 0.0487
_refine_ls_R_factor_gt 0.0381
_refine_ls_shift/su_max 0.001
_refine_ls_shift/su_mean 0.000
_refine_ls_structure_factor_coef Fsqd
_refine_ls_weighting_details 'calc w=1/[\s^2^(Fo^2^)+(0.0470P)^2^+0.0000P] where P=(Fo^2^+2Fc^2^)/3'
_refine_ls_weighting_scheme calc
_refine_ls_wR_factor_gt 0.0793
_refine_ls_wR_factor_ref 0.0813
_reflns_number_gt 5879
_reflns_number_total 7020
_reflns_threshold_expression >2sigma(I)
_cod_data_source_file c002832k.txt
_cod_data_source_block 160808l
_cod_depositor_comments
;
The following automatic conversions were performed:

'_exptl_crystal_density_meas' value 'not measured' was changed to '?'
- the value is perceived as not measured.

Automatic conversion script
Id: cif_fix_values 3008 2015-01-20 13:52:24Z robertas 
;
_cod_database_code 7212628

loop_
_symmetry_equiv_pos_as_xyz
'x, y, z'
'-x, -y, z'
'y, -x, -z'
'-y, x, -z'
'x+1/2, y+1/2, z+1/2'
'-x+1/2, -y+1/2, z+1/2'
'y+1/2, -x+1/2, -z+1/2'
'-y+1/2, x+1/2, -z+1/2'

loop_
_atom_site_label
_atom_site_type_symbol
_atom_site_fract_x
_atom_site_fract_y
_atom_site_fract_z
_atom_site_U_iso_or_equiv
_atom_site_adp_type
_atom_site_occupancy
_atom_site_symmetry_multiplicity
_atom_site_calc_flag
_atom_site_refinement_flags
P1 P 0.0000 0.0000 0.0000 0.01202(11) Uani 1 4 d S
C11 C 0.08462(7) -0.00876(7) 0.07384(9) 0.0145(2) Uani 1 1 d .
C12 C 0.12021(7) 0.05943(7) 0.10833(9) 0.0174(2) Uani 1 1 d .
H12 H 0.1031 0.1098 0.0875 0.021 Uiso 1 1 calc R
C13 C 0.18062(8) 0.05349(8) 0.17309(10) 0.0202(3) Uani 1 1 d .
H13 H 0.2049 0.0999 0.1968 0.024 Uiso 1 1 calc R
C14 C 0.20565(8) -0.01989(8) 0.20331(10) 0.0232(3) Uani 1 1 d .
H14 H 0.2476 -0.0236 0.2471 0.028 Uiso 1 1 calc R
C15 C 0.17000(8) -0.08805(8) 0.17027(11) 0.0250(3) Uani 1 1 d .
H15 H 0.1874 -0.1382 0.1914 0.030 Uiso 1 1 calc R
C16 C 0.10888(8) -0.08274(8) 0.10631(10) 0.0203(3) Uani 1 1 d .
H16 H 0.0835 -0.1292 0.0846 0.024 Uiso 1 1 calc R
P2 P 0.0000 0.0000 0.5000 0.01332(12) Uani 1 4 d S
C21 C -0.00847(7) 0.08489(7) 0.42615(9) 0.0152(2) Uani 1 1 d .
C22 C 0.05446(8) 0.10307(8) 0.36650(10) 0.0203(3) Uani 1 1 d .
H22 H 0.1009 0.0717 0.3673 0.024 Uiso 1 1 calc R
C23 C 0.04906(8) 0.16667(8) 0.30644(10) 0.0226(3) Uani 1 1 d .
H23 H 0.0921 0.1798 0.2669 0.027 Uiso 1 1 calc R
C24 C -0.01958(8) 0.21121(7) 0.30414(10) 0.0213(3) Uani 1 1 d .
H24 H -0.0236 0.2545 0.2621 0.026 Uiso 1 1 calc R
C25 C -0.08203(8) 0.19344(8) 0.36207(11) 0.0246(3) Uani 1 1 d .
H25 H -0.1289 0.2241 0.3596 0.029 Uiso 1 1 calc R
C26 C -0.07647(8) 0.13067(8) 0.42411(10) 0.0209(3) Uani 1 1 d .
H26 H -0.1191 0.1191 0.4651 0.025 Uiso 1 1 calc R
P3 P 0.5000 0.0000 0.2500 0.01212(11) Uani 1 4 d S
C31 C 0.45942(7) 0.07613(7) 0.17768(9) 0.0144(2) Uani 1 1 d .
C32 C 0.38739(7) 0.11149(7) 0.19939(9) 0.0164(2) Uani 1 1 d .
H32 H 0.3572 0.0931 0.2509 0.020 Uiso 1 1 calc R
C33 C 0.36002(8) 0.17383(7) 0.14517(10) 0.0204(3) Uani 1 1 d .
H33 H 0.3109 0.1980 0.1594 0.024 Uiso 1 1 calc R
C34 C 0.40436(8) 0.20048(7) 0.07062(10) 0.0213(3) Uani 1 1 d .
H34 H 0.3855 0.2432 0.0338 0.026 Uiso 1 1 calc R
C35 C 0.47598(8) 0.16583(8) 0.04882(10) 0.0213(3) Uani 1 1 d .
H35 H 0.5061 0.1849 -0.0024 0.026 Uiso 1 1 calc R
C36 C 0.50373(7) 0.10337(7) 0.10169(9) 0.0171(2) Uani 1 1 d .
H36 H 0.5526 0.0791 0.0865 0.021 Uiso 1 1 calc R
P4 P 0.5000 0.0000 0.7500 0.01217(11) Uani 1 4 d S
C41 C 0.42532(7) 0.04430(7) 0.82143(9) 0.0138(2) Uani 1 1 d .
C42 C 0.39203(7) 0.11672(7) 0.79611(9) 0.0161(2) Uani 1 1 d .
H42 H 0.4116 0.1445 0.7433 0.019 Uiso 1 1 calc R
C43 C 0.33038(7) 0.14791(8) 0.84807(10) 0.0191(3) Uani 1 1 d .
H43 H 0.3080 0.1973 0.8313 0.023 Uiso 1 1 calc R
C44 C 0.30148(7) 0.10684(8) 0.92459(10) 0.0197(3) Uani 1 1 d .
H44 H 0.2592 0.1283 0.9600 0.024 Uiso 1 1 calc R
C45 C 0.33376(8) 0.03471(8) 0.94994(9) 0.0189(3) Uani 1 1 d .
H45 H 0.3132 0.0068 1.0021 0.023 Uiso 1 1 calc R
C46 C 0.39599(7) 0.00333(7) 0.89917(9) 0.0164(2) Uani 1 1 d .
H46 H 0.4187 -0.0457 0.9170 0.020 Uiso 1 1 calc R
N1 N 0.24629(7) 0.16305(8) 0.36131(10) 0.0296(3) Uani 1 1 d .
C1 C 0.29085(8) 0.17045(7) 0.42128(10) 0.0203(3) Uani 1 1 d .
N2 N 0.33705(7) 0.25281(7) 0.62727(10) 0.0270(3) Uani 1 1 d .
C2 C 0.33832(7) 0.21738(7) 0.55845(10) 0.0190(3) Uani 1 1 d .
N3 N 0.34693(7) 0.17281(8) 0.48439(9) 0.0304(3) Uani 1 1 d .

loop_
_atom_site_aniso_label
_atom_site_aniso_U_11
_atom_site_aniso_U_22
_atom_site_aniso_U_33
_atom_site_aniso_U_23
_atom_site_aniso_U_13
_atom_site_aniso_U_12
P1 0.01087(16) 0.01087(16) 0.0143(3) 0.000 0.000 0.000
C11 0.0115(5) 0.0159(5) 0.0162(6) 0.0006(5) -0.0011(4) 0.0019(4)
C12 0.0165(6) 0.0144(6) 0.0212(7) -0.0002(5) -0.0017(5) 0.0007(4)
C13 0.0169(6) 0.0220(6) 0.0217(7) -0.0020(5) -0.0027(5) -0.0016(5)
C14 0.0173(6) 0.0290(7) 0.0233(7) 0.0016(6) -0.0063(5) 0.0029(5)
C15 0.0256(7) 0.0208(6) 0.0287(8) 0.0065(6) -0.0061(6) 0.0056(5)
C16 0.0229(6) 0.0150(6) 0.0230(7) 0.0009(5) -0.0037(5) -0.0004(5)
P2 0.01207(16) 0.01207(16) 0.0158(3) 0.000 0.000 0.000
C21 0.0155(6) 0.0129(5) 0.0172(6) 0.0013(5) -0.0019(5) 0.0003(4)
C22 0.0180(6) 0.0200(6) 0.0230(7) 0.0037(5) 0.0054(5) 0.0045(5)
C23 0.0216(6) 0.0232(7) 0.0229(7) 0.0038(5) 0.0038(5) -0.0005(5)
C24 0.0259(7) 0.0152(6) 0.0228(7) 0.0031(5) -0.0048(5) 0.0004(5)
C25 0.0208(6) 0.0209(6) 0.0319(8) 0.0033(6) -0.0034(6) 0.0076(5)
C26 0.0153(6) 0.0213(6) 0.0261(7) 0.0035(5) 0.0022(5) 0.0022(5)
P3 0.01091(16) 0.01091(16) 0.0145(3) 0.000 0.000 0.000
C31 0.0161(6) 0.0107(5) 0.0163(6) 0.0006(4) -0.0041(5) -0.0008(4)
C32 0.0156(6) 0.0138(6) 0.0196(7) -0.0004(5) -0.0020(5) -0.0007(4)
C33 0.0189(6) 0.0149(6) 0.0272(7) -0.0017(5) -0.0079(5) 0.0023(5)
C34 0.0266(7) 0.0117(5) 0.0256(7) 0.0014(5) -0.0110(6) -0.0022(5)
C35 0.0267(7) 0.0177(6) 0.0195(7) 0.0032(5) -0.0026(5) -0.0065(5)
C36 0.0159(6) 0.0168(6) 0.0187(6) -0.0006(5) -0.0003(5) -0.0019(5)
P4 0.01099(16) 0.01099(16) 0.0145(3) 0.000 0.000 0.000
C41 0.0117(5) 0.0132(5) 0.0165(6) -0.0024(4) 0.0011(4) 0.0000(4)
C42 0.0149(6) 0.0145(6) 0.0190(7) -0.0004(5) -0.0013(5) -0.0001(4)
C43 0.0148(6) 0.0175(6) 0.0249(7) -0.0034(5) -0.0025(5) 0.0029(5)
C44 0.0131(6) 0.0217(6) 0.0243(7) -0.0086(5) 0.0007(5) -0.0002(5)
C45 0.0176(6) 0.0199(6) 0.0193(7) -0.0034(5) 0.0024(5) -0.0036(5)
C46 0.0169(6) 0.0145(5) 0.0178(6) -0.0006(5) 0.0000(5) -0.0002(4)
N1 0.0280(6) 0.0304(7) 0.0303(7) -0.0057(5) -0.0081(6) 0.0080(5)
C1 0.0198(6) 0.0182(6) 0.0231(7) -0.0024(5) 0.0028(5) 0.0042(5)
N2 0.0301(7) 0.0216(6) 0.0293(7) -0.0036(5) -0.0031(5) 0.0012(5)
C2 0.0161(6) 0.0148(6) 0.0260(7) 0.0017(5) -0.0032(5) 0.0012(5)
N3 0.0233(6) 0.0371(7) 0.0310(7) -0.0139(6) -0.0086(5) 0.0122(5)

loop_
_atom_type_symbol
_atom_type_description
_atom_type_scat_dispersion_real
_atom_type_scat_dispersion_imag
_atom_type_scat_source
C C 0.0033 0.0016 'International Tables Vol C Tables 4.2.6.8 and 6.1.1.4'
H H 0.0000 0.0000 'International Tables Vol C Tables 4.2.6.8 and 6.1.1.4'
N N 0.0061 0.0033 'International Tables Vol C Tables 4.2.6.8 and 6.1.1.4'
P P 0.1023 0.0942 'International Tables Vol C Tables 4.2.6.8 and 6.1.1.4'

loop_
_geom_angle_atom_site_label_1
_geom_angle_atom_site_label_2
_geom_angle_atom_site_label_3
_geom_angle
_geom_angle_site_symmetry_1
_geom_angle_site_symmetry_3
C11 P1 C11 110.44(4) . 4
C11 P1 C11 107.55(8) . 2
C11 P1 C11 110.44(4) 4 2
C11 P1 C11 110.44(4) . 3
C11 P1 C11 107.55(8) 4 3
C11 P1 C11 110.44(4) 2 3
C12 C11 C16 119.90(11) . .
C12 C11 P1 119.17(9) . .
C16 C11 P1 120.43(9) . .
C13 C12 C11 119.77(12) . .
C13 C12 H12 120.1 . .
C11 C12 H12 120.1 . .
C14 C13 C12 120.09(12) . .
C14 C13 H13 120.0 . .
C12 C13 H13 120.0 . .
C13 C14 C15 120.58(12) . .
C13 C14 H14 119.7 . .
C15 C14 H14 119.7 . .
C16 C15 C14 119.80(12) . .
C16 C15 H15 120.1 . .
C14 C15 H15 120.1 . .
C15 C16 C11 119.82(12) . .
C15 C16 H16 120.1 . .
C11 C16 H16 120.1 . .
C21 P2 C21 110.37(4) . 4_556
C21 P2 C21 110.37(4) . 3_556
C21 P2 C21 107.70(8) 4_556 3_556
C21 P2 C21 107.70(8) . 2
C21 P2 C21 110.36(4) 4_556 2
C21 P2 C21 110.36(4) 3_556 2
C26 C21 C22 119.74(11) . .
C26 C21 P2 121.84(10) . .
C22 C21 P2 118.37(9) . .
C23 C22 C21 120.01(12) . .
C23 C22 H22 120.0 . .
C21 C22 H22 120.0 . .
C22 C23 C24 119.67(13) . .
C22 C23 H23 120.2 . .
C24 C23 H23 120.2 . .
C25 C24 C23 120.73(12) . .
C25 C24 H24 119.6 . .
C23 C24 H24 119.6 . .
C24 C25 C26 120.00(12) . .
C24 C25 H25 120.0 . .
C26 C25 H25 120.0 . .
C25 C26 C21 119.83(13) . .
C25 C26 H26 120.1 . .
C21 C26 H26 120.1 . .
C31 P3 C31 109.44(8) 7 8_545
C31 P3 C31 109.49(4) 7 2_655
C31 P3 C31 109.49(4) 8_545 2_655
C31 P3 C31 109.49(4) 7 .
C31 P3 C31 109.49(4) 8_545 .
C31 P3 C31 109.44(8) 2_655 .
C32 C31 C36 120.06(11) . .
C32 C31 P3 121.12(10) . .
C36 C31 P3 118.70(9) . .
C33 C32 C31 119.62(12) . .
C33 C32 H32 120.2 . .
C31 C32 H32 120.2 . .
C34 C33 C32 119.86(12) . .
C34 C33 H33 120.1 . .
C32 C33 H33 120.1 . .
C33 C34 C35 120.84(12) . .
C33 C34 H34 119.6 . .
C35 C34 H34 119.6 . .
C36 C35 C34 119.99(13) . .
C36 C35 H35 120.0 . .
C34 C35 H35 120.0 . .
C35 C36 C31 119.64(12) . .
C35 C36 H36 120.2 . .
C31 C36 H36 120.2 . .
C41 P4 C41 108.99(4) 7_556 .
C41 P4 C41 108.98(4) 7_556 2_655
C41 P4 C41 110.45(8) . 2_655
C41 P4 C41 110.45(8) 7_556 8_546
C41 P4 C41 108.98(4) . 8_546
C41 P4 C41 108.98(4) 2_655 8_546
C42 C41 C46 119.81(11) . .
C42 C41 P4 120.33(9) . .
C46 C41 P4 119.69(9) . .
C43 C42 C41 119.96(12) . .
C43 C42 H42 120.0 . .
C41 C42 H42 120.0 . .
C44 C43 C42 119.87(12) . .
C44 C43 H43 120.1 . .
C42 C43 H43 120.1 . .
C43 C44 C45 120.61(12) . .
C43 C44 H44 119.7 . .
C45 C44 H44 119.7 . .
C46 C45 C44 120.06(13) . .
C46 C45 H45 120.0 . .
C44 C45 H45 120.0 . .
C45 C46 C41 119.67(12) . .
C45 C46 H46 120.2 . .
C41 C46 H46 120.2 . .
N1 C1 N3 173.19(15) . .
N2 C2 N3 173.28(15) . .
C2 N3 C1 119.60(12) . .

loop_
_geom_bond_atom_site_label_1
_geom_bond_atom_site_label_2
_geom_bond_distance
_geom_bond_site_symmetry_2
P1 C11 1.7871(12) .
P1 C11 1.7871(12) 4
P1 C11 1.7872(12) 2
P1 C11 1.7872(12) 3
C11 C12 1.3937(17) .
C11 C16 1.3987(17) .
C12 C13 1.3843(18) .
C12 H12 0.9500 .
C13 C14 1.3831(19) .
C13 H13 0.9500 .
C14 C15 1.386(2) .
C14 H14 0.9500 .
C15 C16 1.3848(19) .
C15 H15 0.9500 .
C16 H16 0.9500 .
P2 C21 1.7904(12) .
P2 C21 1.7904(12) 4_556
P2 C21 1.7905(12) 3_556
P2 C21 1.7905(12) 2
C21 C26 1.3894(17) .
C21 C22 1.4002(18) .
C22 C23 1.3812(18) .
C22 H22 0.9500 .
C23 C24 1.3871(19) .
C23 H23 0.9500 .
C24 C25 1.377(2) .
C24 H24 0.9500 .
C25 C26 1.3884(19) .
C25 H25 0.9500 .
C26 H26 0.9500 .
P3 C31 1.7908(12) 7
P3 C31 1.7909(12) 8_545
P3 C31 1.7909(12) 2_655
P3 C31 1.7909(12) .
C31 C32 1.3948(17) .
C31 C36 1.3993(18) .
C32 C33 1.3902(18) .
C32 H32 0.9500 .
C33 C34 1.381(2) .
C33 H33 0.9500 .
C34 C35 1.3837(19) .
C34 H34 0.9500 .
C35 C36 1.3833(18) .
C35 H35 0.9500 .
C36 H36 0.9500 .
P4 C41 1.7914(12) 7_556
P4 C41 1.7914(12) .
P4 C41 1.7915(12) 2_655
P4 C41 1.7915(12) 8_546
C41 C42 1.3984(17) .
C41 C46 1.4019(17) .
C42 C43 1.3867(18) .
C42 H42 0.9500 .
C43 C44 1.386(2) .
C43 H43 0.9500 .
C44 C45 1.3874(18) .
C44 H44 0.9500 .
C45 C46 1.3864(18) .
C45 H45 0.9500 .
C46 H46 0.9500 .
N1 C1 1.1497(18) .
C1 N3 1.3112(18) .
N2 C2 1.1532(18) .
C2 N3 1.3091(18) .

loop_
_geom_torsion_atom_site_label_1
_geom_torsion_atom_site_label_2
_geom_torsion_atom_site_label_3
_geom_torsion_atom_site_label_4
_geom_torsion
_geom_torsion_site_symmetry_1
C11 P1 C11 C12 35.95(8) 4
C11 P1 C11 C12 -84.63(10) 2
C11 P1 C11 C12 154.79(12) 3
C11 P1 C11 C16 -152.12(13) 4
C11 P1 C11 C16 87.30(11) 2
C11 P1 C11 C16 -33.28(9) 3
C16 C11 C12 C13 1.42(19) .
P1 C11 C12 C13 173.39(10) .
C11 C12 C13 C14 0.1(2) .
C12 C13 C14 C15 -0.9(2) .
C13 C14 C15 C16 0.1(2) .
C14 C15 C16 C11 1.4(2) .
C12 C11 C16 C15 -2.2(2) .
P1 C11 C16 C15 -174.06(11) .
C21 P2 C21 C26 -5.51(11) 4_556
C21 P2 C21 C26 -124.44(14) 3_556
C21 P2 C21 C26 115.03(12) 2
C21 P2 C21 C22 177.06(12) 4_556
C21 P2 C21 C22 58.13(8) 3_556
C21 P2 C21 C22 -62.41(10) 2
C26 C21 C22 C23 0.5(2) .
P2 C21 C22 C23 177.99(11) .
C21 C22 C23 C24 -1.4(2) .
C22 C23 C24 C25 0.9(2) .
C23 C24 C25 C26 0.5(2) .
C24 C25 C26 C21 -1.4(2) .
C22 C21 C26 C25 0.9(2) .
P2 C21 C26 C25 -176.50(11) .
C31 P3 C31 C32 -101.76(13) 7
C31 P3 C31 C32 18.22(11) 8_545
C31 P3 C31 C32 138.23(12) 2_655
C31 P3 C31 C36 74.23(7) 7
C31 P3 C31 C36 -165.79(10) 8_545
C31 P3 C31 C36 -45.78(8) 2_655
C36 C31 C32 C33 -0.02(18) .
P3 C31 C32 C33 175.91(9) .
C31 C32 C33 C34 -0.27(18) .
C32 C33 C34 C35 0.10(19) .
C33 C34 C35 C36 0.38(19) .
C34 C35 C36 C31 -0.67(19) .
C32 C31 C36 C35 0.49(18) .
P3 C31 C36 C35 -175.54(10) .
C41 P4 C41 C42 20.80(11) 7_556
C41 P4 C41 C42 140.50(12) 2_655
C41 P4 C41 C42 -99.80(13) 8_546
C41 P4 C41 C46 -164.00(10) 7_556
C41 P4 C41 C46 -44.30(9) 2_655
C41 P4 C41 C46 75.39(7) 8_546
C46 C41 C42 C43 0.23(19) .
P4 C41 C42 C43 175.42(10) .
C41 C42 C43 C44 -0.52(19) .
C42 C43 C44 C45 0.11(19) .
C43 C44 C45 C46 0.61(19) .
C44 C45 C46 C41 -0.90(19) .
C42 C41 C46 C45 0.49(18) .
P4 C41 C46 C45 -174.73(10) .
